data_8101390
loop_
_publ_author_name
'Zheng, Yue-Qing'
'Zhou, Lin-Xia'
'Lin, Jian-Li'
'Zhang, Sun-Wei'

_publ_section_title
;
Refinement of the crystal structure of potassium catena-carbonatoargentate
(I), K[Ag(CO~3~)]
;
_journal_issue 4
_journal_name_full 'Zeitschrift f\"ur Kristallographie - New Crystal Structures'
_journal_page_first 467
_journal_page_last 468
_journal_volume 215
_journal_year 2000
_chemical_formula_structural 'K [Ag (C O3)]'
_chemical_formula_sum 'C Ag K O3'
_chemical_formula_weight 206.98
_space_group_IT_number 73
_symmetry_cell_setting orthorhombic
_symmetry_space_group_name_Hall '-I 2b 2c'
_symmetry_space_group_name_H-M 'I b c a'
_cell_angle_alpha 90.00
_cell_angle_beta 90.00
_cell_angle_gamma 90.00
_cell_formula_units_Z 8
_cell_length_a 20.389(3)
_cell_length_b 5.7750(10)
_cell_length_c 5.9440(10)
_cell_measurement_temperature 293(2)
_cell_volume 699.9(2)
_diffrn_ambient_temperature 293(2)
_exptl_crystal_density_diffrn 3.929
_cod_depositor_comments
;
The following automatic conversions were performed:
'_symmetry_cell_setting' value 'Orthorhombic' changed to 'orthorhombic'
according to '/home/saulius/struct/CIF-dictionaries/cif_core.dic'
dictionary named 'cif_core.dic' version 2.4.1 from 2010-06-29.

Automatic conversion script
Id: cif_fix_enum 1527 2010-12-29 10:47:43Z saulius 
;
_cod_database_code 8101390

loop_
_symmetry_equiv_pos_as_xyz
'x, y, z'
'-x+1/2, -y, z+1/2'
'-x, y+1/2, -z+1/2'
'x+1/2, -y+1/2, -z'
'x+1/2, y+1/2, z+1/2'
'-x+1, -y+1/2, z+1'
'-x+1/2, y+1, -z+1'
'x+1, -y+1, -z+1/2'
'-x, -y, -z'
'x-1/2, y, -z-1/2'
'x, -y-1/2, z-1/2'
'-x-1/2, y-1/2, z'
'-x+1/2, -y+1/2, -z+1/2'
'x, y+1/2, -z'
'x+1/2, -y, z'
'-x, y, z+1/2'

loop_
_atom_site_label
_atom_site_type_symbol
_atom_site_fract_x
_atom_site_fract_y
_atom_site_fract_z
_atom_site_U_iso_or_equiv
_atom_site_adp_type
_atom_site_occupancy
_atom_site_calc_flag
_atom_site_refinement_flags
_atom_site_disorder_assembly
_atom_site_disorder_group
_atom_site_symmetry_multiplicity
_atom_site_Wyckoff_symbol
Ag Ag 0.0000 0.2500 0.13427(9) 0.0196(4) Uani 1 d S . . 8 e
K K -0.18032(6) 0.0000 0.2500 0.0177(5) Uani 1 d S . . 8 c
C C 0.1266(3) 0.0000 0.2500 0.0150(11) Uani 1 d S . . 8 c
O1 O 0.1890(2) 0.0000 0.2500 0.0225(11) Uani 1 d S . . 8 c
O2 O 0.09673(13) 0.1349(5) 0.1124(4) 0.0204(8) Uani 1 d . . . 16 f

loop_
_atom_site_aniso_label
_atom_site_aniso_U_11
_atom_site_aniso_U_22
_atom_site_aniso_U_33
_atom_site_aniso_U_23
_atom_site_aniso_U_13
_atom_site_aniso_U_12
Ag 0.0188(6) 0.0221(6) 0.0178(7) 0.000 0.000 0.00608(12)
K 0.0177(7) 0.0137(7) 0.0216(7) -0.0001(4) 0.000 0.000
C 0.016(2) 0.010(2) 0.019(2) -0.0055(19) 0.000 0.000
O1 0.0133(18) 0.019(2) 0.035(3) 0.0029(16) 0.000 0.000
O2 0.0199(14) 0.0205(16) 0.0208(14) 0.0042(10) 0.0010(10) 0.0033(11)

loop_
_geom_bond_atom_site_label_1
_geom_bond_atom_site_label_2
_geom_bond_distance
_geom_bond_site_symmetry_2
_geom_bond_publ_flag
Ag O2 2.085(3) 6_454 ?
Ag O2 2.085(3) . ?
Ag Ag 2.9720(5) 11_566 ?
Ag Ag 2.9720(5) 11_565 ?
Ag Ag 3.1985(6) 3 ?
Ag Ag 3.1985(6) 3_545 ?
Ag Ag 3.2993(7) 9 ?
Ag Ag 3.2993(7) 9_565 ?
Ag K 4.0093(12) 6_454 ?
Ag K 4.0093(12) . ?
K O1 2.665(5) 10_556 ?
K O2 2.832(3) 6_454 ?
K O2 2.832(3) 3_545 ?
K O2 2.855(3) 16 ?
K O2 2.855(3) 9 ?
K O1 2.8929(6) 6_444 ?
K O1 2.8929(6) 6_454 ?
K O1 2.9772(6) 9 ?
K O1 2.9772(6) 9_556 ?
K C 3.089(2) 6_454 ?
K C 3.089(2) 6_444 ?
K C 3.1677(19) 9_556 ?
C O1 1.272(6) . ?
C O2 1.283(4) 8_445 ?
C O2 1.283(4) . ?
C K 3.089(2) 6_454 ?
C K 3.089(2) 6_444 ?
C K 3.1677(19) 9_556 ?
C K 3.1677(19) 9 ?
O1 K 2.665(5) 10_656 ?
O1 K 2.8929(6) 6_444 ?
O1 K 2.8929(6) 6_454 ?
O1 K 2.9772(6) 9 ?
O1 K 2.9772(6) 9_556 ?
O2 K 2.832(3) 6_454 ?
O2 K 2.855(3) 9 ?
